data_7018134
loop_
_publ_author_name
'Cheng, Ming-Chuan'
'Liu, Isiah Po-Chun'
'Hsu, Chan-Hsiang'
'Lee, Gene-Hsiang'
'Chen, Chun-Hsien'
'Peng, Shie-Ming'

_publ_section_title
;
 New trinuclear metal string complexes containing rigid Hdzp ligands:
 synthesis, structure, magnetism and DFT calculation (Hdzp =
 1,9-diazaphenoxazine).
;
_journal_issue 11
_journal_name_full 'Dalton transactions (Cambridge, England : 2003)'
_journal_page_first 3166
_journal_page_last 3173
_journal_paper_doi 10.1039/c2dt11246a
_journal_volume 41
_journal_year 2012
_chemical_formula_sum 'C48.5 H38 Cl7 Co3 N14 O4 S2'
_chemical_formula_weight 1369.99
_chemical_name_systematic
;
?
;
_space_group_IT_number 2
_symmetry_cell_setting triclinic
_symmetry_space_group_name_Hall '-P 1'
_symmetry_space_group_name_H-M 'P -1'
_atom_sites_solution_hydrogens geom
_atom_sites_solution_primary direct
_atom_sites_solution_secondary difmap
_audit_creation_method SHELXL-97
_cell_angle_alpha 109.9557(9)
_cell_angle_beta 93.5481(8)
_cell_angle_gamma 106.9729(9)
_cell_formula_units_Z 2
_cell_length_a 13.2548(2)
_cell_length_b 13.6957(2)
_cell_length_c 16.9851(3)
_cell_measurement_reflns_used 35563
_cell_measurement_temperature 150(2)
_cell_measurement_theta_max 27.50
_cell_measurement_theta_min 1.30
_cell_volume 2726.89(8)
_computing_cell_refinement DENZO-SMN
_computing_data_collection 'NONIUS COLLECT'
_computing_data_reduction DENZO-SMN
_computing_molecular_graphics 'Bruker SHELXTL'
_computing_publication_material 'Bruker SHELXTL'
_computing_structure_refinement 'SHELXL-97 (Sheldrick, 1997)'
_computing_structure_solution 'SHELXS-97 (Sheldrick, 1990)'
_diffrn_ambient_temperature 150(2)
_diffrn_measured_fraction_theta_full 0.995
_diffrn_measured_fraction_theta_max 0.995
_diffrn_measurement_device_type 'NONIUS KappaCCD'
_diffrn_measurement_method '\w scans'
_diffrn_radiation_monochromator graphite
_diffrn_radiation_source 'fine-focus sealed tube'
_diffrn_radiation_type MoK\a
_diffrn_radiation_wavelength 0.71073
_diffrn_reflns_av_R_equivalents 0.0491
_diffrn_reflns_av_sigmaI/netI 0.0657
_diffrn_reflns_limit_h_max 17
_diffrn_reflns_limit_h_min -17
_diffrn_reflns_limit_k_max 17
_diffrn_reflns_limit_k_min -17
_diffrn_reflns_limit_l_max 22
_diffrn_reflns_limit_l_min -20
_diffrn_reflns_number 35563
_diffrn_reflns_theta_full 27.50
_diffrn_reflns_theta_max 27.50
_diffrn_reflns_theta_min 1.30
_exptl_absorpt_coefficient_mu 1.381
_exptl_absorpt_correction_T_max 0.814
_exptl_absorpt_correction_T_min 0.705
_exptl_absorpt_correction_type multi-scan
_exptl_crystal_colour dark-brown
_exptl_crystal_density_diffrn 1.669
_exptl_crystal_density_method 'not measured'
_exptl_crystal_description block
_exptl_crystal_F_000 1382
_exptl_crystal_size_max 0.25
_exptl_crystal_size_mid 0.25
_exptl_crystal_size_min 0.18
_refine_diff_density_max 1.894
_refine_diff_density_min -1.460
_refine_diff_density_rms 0.165
_refine_ls_extinction_method none
_refine_ls_goodness_of_fit_ref 1.048
_refine_ls_hydrogen_treatment constr
_refine_ls_matrix_type full
_refine_ls_number_parameters 703
_refine_ls_number_reflns 12459
_refine_ls_number_restraints 10
_refine_ls_restrained_S_all 1.056
_refine_ls_R_factor_all 0.1234
_refine_ls_R_factor_gt 0.0784
_refine_ls_shift/su_max 0.009
_refine_ls_shift/su_mean 0.001
_refine_ls_structure_factor_coef Fsqd
_refine_ls_weighting_details 'calc w=1/[\s^2^(Fo^2^)+(0.1572P)^2^+4.1623P] where P=(Fo^2^+2Fc^2^)/3'
_refine_ls_weighting_scheme calc
_refine_ls_wR_factor_gt 0.2328
_refine_ls_wR_factor_ref 0.2652
_reflns_number_gt 7861
_reflns_number_total 12459
_reflns_threshold_expression >2sigma(I)
_cod_data_source_file c2dt11246a.txt
_cod_data_source_block ic14755
_cod_depositor_comments
;
The following automatic conversions were performed:

'_symmetry_cell_setting' value 'Triclinic' changed to 'triclinic'
according to /home/saulius/struct/CIF-dictionaries/cif_core.dic
dictionary named 'cif_core.dic' version 2.4.1 from 2010-06-29.

Automatic conversion script
Id: cif_fix_values 1715 2011-07-08 13:25:40Z adriana 
;
_cod_original_cell_volume 2726.89(7)
_cod_original_sg_symbol_H-M P-1
_cod_original_formula_sum 'C48.50 H38 Cl7 Co3 N14 O4 S2'
_cod_database_code 7018134

loop_
_symmetry_equiv_pos_as_xyz
'x, y, z'
'-x, -y, -z'

loop_
_atom_site_label
_atom_site_type_symbol
_atom_site_fract_x
_atom_site_fract_y
_atom_site_fract_z
_atom_site_U_iso_or_equiv
_atom_site_adp_type
_atom_site_occupancy
_atom_site_symmetry_multiplicity
_atom_site_calc_flag
_atom_site_refinement_flags
_atom_site_disorder_assembly
_atom_site_disorder_group
Co1 Co 0.87301(6) 0.77266(6) 0.22743(4) 0.0296(2) Uani 1 1 d . . .
Co2 Co 0.76584(5) 0.88903(5) 0.23646(4) 0.0275(2) Uani 1 1 d . . .
Co3 Co 0.65766(6) 1.00431(6) 0.24713(5) 0.0314(2) Uani 1 1 d . . .
S1 S 1.09593(14) 0.55687(13) 0.24621(11) 0.0465(4) Uani 1 1 d . . .
S2 S 0.46116(14) 1.25655(15) 0.28528(11) 0.0492(4) Uani 1 1 d . . .
N1 N 0.8723(4) 0.8089(4) 0.3514(3) 0.0306(10) Uani 1 1 d . . .
N2 N 0.8047(3) 0.9488(3) 0.3568(3) 0.0281(9) Uani 1 1 d . . .
N3 N 0.7351(4) 1.0886(4) 0.3661(3) 0.0322(10) Uani 1 1 d . . .
N4 N 0.8576(4) 0.7432(4) 0.1036(3) 0.0360(11) Uani 1 1 d . . .
N5 N 0.7275(4) 0.8297(4) 0.1157(3) 0.0326(10) Uani 1 1 d . . .
N6 N 0.5940(4) 0.9094(4) 0.1267(3) 0.0366(11) Uani 1 1 d . . .
N7 N 0.7374(4) 0.6490(4) 0.2050(3) 0.0341(10) Uani 1 1 d . . .
N8 N 0.6453(4) 0.7750(4) 0.2415(3) 0.0323(10) Uani 1 1 d . . .
N9 N 0.5534(4) 0.8992(4) 0.2840(3) 0.0347(10) Uani 1 1 d . . .
N10 N 0.9995(4) 0.9092(4) 0.2499(3) 0.0312(10) Uani 1 1 d . . .
N11 N 0.8843(4) 1.0031(4) 0.2310(3) 0.0314(10) Uani 1 1 d . . .
N12 N 0.7728(4) 1.0995(4) 0.2103(3) 0.0348(10) Uani 1 1 d . . .
N13 N 0.9683(4) 0.6773(4) 0.2228(3) 0.0390(11) Uani 1 1 d . . .
N14 N 0.5641(4) 1.1012(4) 0.2557(3) 0.0427(12) Uani 1 1 d . . .
O1 O 0.8630(3) 1.0367(3) 0.5361(2) 0.0377(9) Uani 1 1 d . . .
O2 O 0.6717(4) 0.7434(4) -0.0632(3) 0.0510(11) Uani 1 1 d . . .
O3 O 0.4658(3) 0.6077(3) 0.2478(3) 0.0432(10) Uani 1 1 d . . .
O4 O 1.0624(3) 1.1735(3) 0.2257(3) 0.0461(10) Uani 1 1 d . . .
C1 C 0.9009(5) 0.7476(5) 0.3918(4) 0.0359(12) Uani 1 1 d . . .
H1 H 0.9116 0.6812 0.3584 0.043 Uiso 1 1 calc R . .
C2 C 0.9149(5) 0.7776(5) 0.4778(4) 0.0401(13) Uani 1 1 d . . .
H2 H 0.9325 0.7316 0.5035 0.048 Uiso 1 1 calc R . .
C3 C 0.9031(5) 0.8762(5) 0.5275(4) 0.0427(14) Uani 1 1 d . . .
H3 H 0.9162 0.9010 0.5879 0.051 Uiso 1 1 calc R . .
C4 C 0.8722(4) 0.9364(5) 0.4877(3) 0.0328(12) Uani 1 1 d . . .
C5 C 0.8497(4) 0.8980(4) 0.3989(3) 0.0291(11) Uani 1 1 d . . .
C6 C 0.7863(4) 1.0422(4) 0.4054(3) 0.0305(11) Uani 1 1 d . . .
C7 C 0.8213(4) 1.0914(4) 0.4952(3) 0.0320(12) Uani 1 1 d . . .
C8 C 0.8150(5) 1.1910(5) 0.5402(4) 0.0381(13) Uani 1 1 d . . .
H8 H 0.8404 1.2246 0.6000 0.046 Uiso 1 1 calc R . .
C9 C 0.7705(5) 1.2440(5) 0.4978(4) 0.0419(14) Uani 1 1 d . . .
H9 H 0.7689 1.3160 0.5276 0.050 Uiso 1 1 calc R . .
C10 C 0.7290(5) 1.1901(5) 0.4120(4) 0.0390(13) Uani 1 1 d . . .
H10 H 0.6951 1.2244 0.3838 0.047 Uiso 1 1 calc R . .
C11 C 0.9130(5) 0.6858(5) 0.0533(4) 0.0435(14) Uani 1 1 d . . .
H11 H 0.9691 0.6716 0.0803 0.052 Uiso 1 1 calc R . .
C12 C 0.8935(6) 0.6477(5) -0.0322(4) 0.0531(17) Uani 1 1 d . . .
H12 H 0.9355 0.6090 -0.0645 0.064 Uiso 1 1 calc R . .
C13 C 0.8100(6) 0.6665(6) -0.0723(4) 0.0570(19) Uani 1 1 d . . .
H13 H 0.7923 0.6381 -0.1327 0.068 Uiso 1 1 calc R . .
C14 C 0.7546(6) 0.7256(5) -0.0243(4) 0.0440(15) Uani 1 1 d . . .
C15 C 0.7813(5) 0.7670(5) 0.0658(4) 0.0372(13) Uani 1 1 d . . .
C16 C 0.6441(5) 0.8452(5) 0.0768(3) 0.0377(13) Uani 1 1 d . . .
C17 C 0.6139(5) 0.7998(5) -0.0120(4) 0.0456(15) Uani 1 1 d . . .
C18 C 0.5251(6) 0.8117(6) -0.0509(4) 0.0541(18) Uani 1 1 d . . .
H18 H 0.5042 0.7822 -0.1110 0.065 Uiso 1 1 calc R . .
C19 C 0.4681(6) 0.8690(6) 0.0023(5) 0.0564(18) Uani 1 1 d . . .
H19 H 0.4037 0.8741 -0.0211 0.068 Uiso 1 1 calc R . .
C20 C 0.5049(5) 0.9174(5) 0.0878(4) 0.0489(16) Uani 1 1 d . . .
H20 H 0.4667 0.9590 0.1223 0.059 Uiso 1 1 calc R . .
C21 C 0.7374(5) 0.5432(5) 0.1824(4) 0.0443(15) Uani 1 1 d . . .
H21 H 0.8006 0.5277 0.1677 0.053 Uiso 1 1 calc R . .
C22 C 0.6510(6) 0.4600(5) 0.1801(5) 0.0571(19) Uani 1 1 d . . .
H22 H 0.6536 0.3873 0.1629 0.069 Uiso 1 1 calc R . .
C23 C 0.5574(5) 0.4807(5) 0.2029(4) 0.0494(16) Uani 1 1 d . . .
H23 H 0.4967 0.4229 0.2030 0.059 Uiso 1 1 calc R . .
C24 C 0.5554(5) 0.5852(5) 0.2248(4) 0.0404(13) Uani 1 1 d . . .
C25 C 0.6470(4) 0.6700(4) 0.2231(3) 0.0315(12) Uani 1 1 d . . .
C26 C 0.5563(4) 0.7967(5) 0.2665(3) 0.0350(12) Uani 1 1 d . . .
C27 C 0.4682(5) 0.7158(5) 0.2748(4) 0.0391(13) Uani 1 1 d . . .
C28 C 0.3838(5) 0.7412(6) 0.3071(5) 0.0509(16) Uani 1 1 d . . .
H28 H 0.3248 0.6864 0.3129 0.061 Uiso 1 1 calc R . .
C29 C 0.3864(5) 0.8492(6) 0.3313(5) 0.0552(18) Uani 1 1 d . . .
H29 H 0.3304 0.8707 0.3564 0.066 Uiso 1 1 calc R . .
C30 C 0.4708(5) 0.9248(5) 0.3184(4) 0.0476(15) Uani 1 1 d . . .
H30 H 0.4713 0.9986 0.3345 0.057 Uiso 1 1 calc R . .
C31 C 1.1017(4) 0.9080(5) 0.2635(3) 0.0365(12) Uani 1 1 d . . .
H31 H 1.1117 0.8455 0.2710 0.044 Uiso 1 1 calc R . .
C32 C 1.1897(5) 0.9916(5) 0.2669(4) 0.0440(14) Uani 1 1 d . . .
H32 H 1.2594 0.9881 0.2781 0.053 Uiso 1 1 calc R . .
C33 C 1.1771(5) 1.0827(5) 0.2540(4) 0.0414(14) Uani 1 1 d . . .
H33 H 1.2373 1.1415 0.2547 0.050 Uiso 1 1 calc R . .
C34 C 1.0759(5) 1.0849(5) 0.2402(4) 0.0372(13) Uani 1 1 d . . .
C35 C 0.9864(4) 0.9989(4) 0.2401(3) 0.0325(12) Uani 1 1 d . . .
C36 C 0.8721(5) 1.0923(4) 0.2178(3) 0.0340(12) Uani 1 1 d . . .
C37 C 0.9598(5) 1.1760(5) 0.2128(4) 0.0396(13) Uani 1 1 d . . .
C38 C 0.9460(6) 1.2635(5) 0.1964(4) 0.0499(16) Uani 1 1 d . . .
H38 H 1.0055 1.3209 0.1944 0.060 Uiso 1 1 calc R . .
C39 C 0.8418(6) 1.2650(5) 0.1830(4) 0.0521(17) Uani 1 1 d . . .
H39 H 0.8285 1.3213 0.1678 0.063 Uiso 1 1 calc R . .
C40 C 0.7586(6) 1.1844(5) 0.1919(4) 0.0455(15) Uani 1 1 d . . .
H40 H 0.6882 1.1879 0.1850 0.055 Uiso 1 1 calc R . .
C41 C 1.0220(5) 0.6259(5) 0.2311(3) 0.0361(13) Uani 1 1 d . . .
C42 C 0.5197(4) 1.1648(5) 0.2675(4) 0.0360(13) Uani 1 1 d . . .
C43 C 0.407(2) 0.2216(13) 0.4854(11) 0.271(15) Uani 1 1 d D . .
H43A H 0.3576 0.2005 0.4316 0.326 Uiso 1 1 calc R . .
H43B H 0.4797 0.2585 0.4780 0.326 Uiso 1 1 calc R . .
Cl1 Cl 0.4066(2) 0.1069(2) 0.49761(17) 0.0970(8) Uani 1 1 d D . .
Cl2 Cl 0.3719(2) 0.3162(2) 0.56289(17) 0.0937(8) Uani 1 1 d D . .
C44 C 0.3670(14) 0.4718(14) 0.4055(10) 0.235(12) Uani 1 1 d D . .
H44A H 0.4215 0.5160 0.3825 0.282 Uiso 1 1 calc R . .
H44B H 0.3916 0.4113 0.4084 0.282 Uiso 1 1 calc R . .
Cl3 Cl 0.3695(4) 0.5534(4) 0.5069(3) 0.1637(18) Uani 1 1 d D . .
Cl4 Cl 0.2591(5) 0.4168(6) 0.3368(3) 0.225(3) Uani 1 1 d D . .
C45 C 0.2848(10) 0.6654(17) 0.0883(9) 0.192(9) Uani 1 1 d D . .
H45A H 0.2542 0.6377 0.1314 0.230 Uiso 1 1 calc R . .
H45B H 0.3203 0.7461 0.1169 0.230 Uiso 1 1 calc R . .
Cl5 Cl 0.3852(4) 0.6039(4) 0.0523(2) 0.1441(14) Uani 1 1 d D . .
Cl6 Cl 0.1819(4) 0.6410(4) 0.0108(3) 0.1689(18) Uani 1 1 d D . .
C46 C 0.961(2) 0.435(3) 0.3954(12) 0.172(13) Uiso 0.50 1 d PD A 1
H46A H 0.9461 0.3545 0.3774 0.207 Uiso 0.50 1 calc PR A 1
H46B H 1.0133 0.4651 0.3636 0.207 Uiso 0.50 1 calc PR A 1
Cl7 Cl 0.8470(12) 0.4655(12) 0.3854(9) 0.241(3) Uiso 0.50 1 d PD A 1
Cl8 Cl 1.0000 0.5000 0.5000 0.241(3) Uiso 1 2 d SD . 1
C47 C 0.2204(9) 0.9619(9) 0.0403(6) 0.107(4) Uani 1 1 d D . .
H47A H 0.2462 0.9652 -0.0119 0.161 Uiso 1 1 calc R . .
H47B H 0.2413 0.9068 0.0556 0.161 Uiso 1 1 calc R . .
H47C H 0.2519 1.0342 0.0866 0.161 Uiso 1 1 calc R . .
C48 C 0.0993(10) 0.9302(7) 0.0257(5) 0.120(5) Uani 1 1 d D . .
H48A H 0.0681 0.8585 -0.0226 0.144 Uiso 1 1 calc R . .
H48B H 0.0733 0.9208 0.0770 0.144 Uiso 1 1 calc R . .
C49 C 0.0604(8) 1.0139(7) 0.0071(6) 0.102(4) Uani 1 1 d D . .
H49A H 0.0865 1.0228 -0.0442 0.122 Uiso 1 1 calc R . .
H49B H 0.0928 1.0857 0.0552 0.122 Uiso 1 1 calc R . .

loop_
_atom_site_aniso_label
_atom_site_aniso_U_11
_atom_site_aniso_U_22
_atom_site_aniso_U_33
_atom_site_aniso_U_23
_atom_site_aniso_U_13
_atom_site_aniso_U_12
Co1 0.0342(4) 0.0266(4) 0.0249(4) 0.0080(3) 0.0065(3) 0.0073(3)
Co2 0.0320(4) 0.0256(4) 0.0215(4) 0.0083(3) 0.0038(3) 0.0056(3)
Co3 0.0338(4) 0.0293(4) 0.0296(4) 0.0121(3) 0.0020(3) 0.0078(3)
S1 0.0504(9) 0.0336(8) 0.0505(9) 0.0079(7) 0.0051(7) 0.0172(7)
S2 0.0530(10) 0.0550(10) 0.0563(10) 0.0300(8) 0.0200(8) 0.0292(8)
N1 0.035(2) 0.029(2) 0.026(2) 0.0091(18) 0.0036(19) 0.010(2)
N2 0.033(2) 0.030(2) 0.022(2) 0.0094(18) 0.0050(18) 0.0117(19)
N3 0.035(2) 0.031(2) 0.030(2) 0.0125(19) 0.0058(19) 0.009(2)
N4 0.043(3) 0.030(2) 0.030(2) 0.0093(19) 0.010(2) 0.008(2)
N5 0.041(3) 0.027(2) 0.024(2) 0.0075(18) 0.0022(19) 0.006(2)
N6 0.040(3) 0.034(3) 0.032(2) 0.016(2) -0.001(2) 0.005(2)
N7 0.040(3) 0.028(2) 0.029(2) 0.0085(19) 0.004(2) 0.008(2)
N8 0.032(2) 0.028(2) 0.031(2) 0.0115(19) 0.0030(19) 0.0041(19)
N9 0.031(2) 0.039(3) 0.037(3) 0.018(2) 0.005(2) 0.010(2)
N10 0.035(2) 0.029(2) 0.026(2) 0.0092(18) 0.0078(19) 0.007(2)
N11 0.035(2) 0.030(2) 0.030(2) 0.0130(19) 0.0070(19) 0.009(2)
N12 0.046(3) 0.030(2) 0.029(2) 0.0134(19) 0.004(2) 0.010(2)
N13 0.042(3) 0.033(3) 0.038(3) 0.010(2) 0.011(2) 0.010(2)
N14 0.045(3) 0.036(3) 0.048(3) 0.018(2) 0.002(2) 0.013(2)
O1 0.051(2) 0.035(2) 0.0230(19) 0.0073(16) 0.0048(17) 0.0129(19)
O2 0.069(3) 0.051(3) 0.025(2) 0.0109(19) 0.001(2) 0.014(2)
O3 0.034(2) 0.036(2) 0.053(3) 0.0170(19) 0.0098(19) 0.0011(18)
O4 0.042(2) 0.035(2) 0.061(3) 0.023(2) 0.015(2) 0.0064(19)
C1 0.041(3) 0.034(3) 0.036(3) 0.016(2) 0.006(2) 0.014(3)
C2 0.047(3) 0.044(3) 0.034(3) 0.022(3) 0.005(3) 0.014(3)
C3 0.045(3) 0.053(4) 0.027(3) 0.011(3) 0.002(3) 0.017(3)
C4 0.034(3) 0.034(3) 0.028(3) 0.011(2) 0.004(2) 0.007(2)
C5 0.027(3) 0.027(3) 0.030(3) 0.011(2) 0.005(2) 0.004(2)
C6 0.032(3) 0.028(3) 0.027(3) 0.007(2) 0.005(2) 0.008(2)
C7 0.034(3) 0.033(3) 0.027(3) 0.009(2) 0.007(2) 0.010(2)
C8 0.037(3) 0.037(3) 0.031(3) 0.006(2) 0.006(2) 0.007(3)
C9 0.045(3) 0.030(3) 0.040(3) 0.002(2) 0.005(3) 0.011(3)
C10 0.043(3) 0.029(3) 0.043(3) 0.010(2) 0.008(3) 0.015(3)
C11 0.056(4) 0.037(3) 0.035(3) 0.010(3) 0.019(3) 0.014(3)
C12 0.077(5) 0.042(4) 0.038(3) 0.010(3) 0.019(3) 0.020(4)
C13 0.087(5) 0.046(4) 0.027(3) 0.007(3) 0.023(3) 0.012(4)
C14 0.066(4) 0.031(3) 0.023(3) 0.006(2) 0.009(3) 0.003(3)
C15 0.045(3) 0.030(3) 0.028(3) 0.011(2) 0.009(2) 0.000(3)
C16 0.046(3) 0.033(3) 0.027(3) 0.013(2) -0.004(2) 0.003(3)
C17 0.059(4) 0.035(3) 0.032(3) 0.015(3) -0.001(3) 0.000(3)
C18 0.068(5) 0.045(4) 0.036(3) 0.018(3) -0.014(3) 0.002(3)
C19 0.058(4) 0.055(4) 0.052(4) 0.021(3) -0.012(3) 0.016(4)
C20 0.050(4) 0.039(4) 0.051(4) 0.018(3) -0.008(3) 0.008(3)
C21 0.045(3) 0.024(3) 0.054(4) 0.007(3) 0.008(3) 0.009(3)
C22 0.053(4) 0.028(3) 0.085(5) 0.017(3) 0.016(4) 0.011(3)
C23 0.052(4) 0.028(3) 0.061(4) 0.019(3) 0.006(3) 0.000(3)
C24 0.036(3) 0.040(3) 0.043(3) 0.018(3) 0.010(3) 0.007(3)
C25 0.038(3) 0.025(3) 0.026(3) 0.011(2) 0.003(2) 0.003(2)
C26 0.033(3) 0.039(3) 0.030(3) 0.012(2) 0.001(2) 0.010(2)
C27 0.032(3) 0.038(3) 0.045(3) 0.019(3) 0.003(3) 0.006(3)
C28 0.039(3) 0.049(4) 0.066(5) 0.028(3) 0.015(3) 0.007(3)
C29 0.039(3) 0.061(5) 0.073(5) 0.031(4) 0.023(3) 0.018(3)
C30 0.045(4) 0.045(4) 0.061(4) 0.024(3) 0.013(3) 0.020(3)
C31 0.037(3) 0.038(3) 0.032(3) 0.012(2) 0.007(2) 0.011(3)
C32 0.029(3) 0.051(4) 0.045(4) 0.013(3) 0.007(3) 0.009(3)
C33 0.036(3) 0.043(3) 0.037(3) 0.013(3) 0.008(3) 0.003(3)
C34 0.041(3) 0.032(3) 0.032(3) 0.009(2) 0.010(2) 0.006(3)
C35 0.034(3) 0.032(3) 0.022(2) 0.005(2) 0.005(2) 0.002(2)
C36 0.041(3) 0.029(3) 0.027(3) 0.010(2) 0.007(2) 0.006(2)
C37 0.048(3) 0.029(3) 0.035(3) 0.013(2) 0.010(3) 0.001(3)
C38 0.061(4) 0.037(3) 0.051(4) 0.020(3) 0.018(3) 0.009(3)
C39 0.072(5) 0.040(4) 0.057(4) 0.030(3) 0.023(4) 0.019(3)
C40 0.055(4) 0.036(3) 0.046(4) 0.019(3) 0.004(3) 0.012(3)
C41 0.039(3) 0.033(3) 0.029(3) 0.007(2) 0.007(2) 0.006(3)
C42 0.031(3) 0.038(3) 0.034(3) 0.016(2) 0.003(2) 0.004(3)
C43 0.54(4) 0.159(15) 0.173(16) 0.094(13) 0.26(2) 0.13(2)
Cl1 0.0949(18) 0.0983(19) 0.0761(16) 0.0175(14) 0.0242(13) 0.0175(15)
Cl2 0.0984(18) 0.0904(18) 0.0799(16) 0.0336(14) 0.0015(13) 0.0147(14)
C44 0.23(2) 0.149(14) 0.22(2) -0.085(13) -0.096(16) 0.125(14)
Cl3 0.196(4) 0.158(4) 0.124(3) 0.005(2) -0.005(3) 0.105(3)
Cl4 0.203(5) 0.323(7) 0.128(4) 0.014(4) -0.030(3) 0.155(5)
C45 0.087(9) 0.37(3) 0.117(12) 0.103(15) 0.001(8) 0.061(13)
Cl5 0.168(3) 0.160(3) 0.111(3) 0.071(2) 0.010(2) 0.043(3)
Cl6 0.238(5) 0.165(4) 0.179(4) 0.099(3) 0.098(4) 0.123(4)
C47 0.128(9) 0.084(7) 0.070(6) 0.012(5) 0.050(6) -0.008(7)
C48 0.213(14) 0.049(5) 0.046(5) 0.001(4) 0.052(7) -0.015(7)
C49 0.164(10) 0.043(5) 0.053(5) 0.004(4) 0.043(6) -0.017(6)

loop_
_atom_type_symbol
_atom_type_description
_atom_type_scat_dispersion_real
_atom_type_scat_dispersion_imag
_atom_type_scat_source
C C 0.0033 0.0016 'International Tables Vol C Tables 4.2.6.8 and 6.1.1.4'
H H 0.0000 0.0000 'International Tables Vol C Tables 4.2.6.8 and 6.1.1.4'
N N 0.0061 0.0033 'International Tables Vol C Tables 4.2.6.8 and 6.1.1.4'
O O 0.0106 0.0060 'International Tables Vol C Tables 4.2.6.8 and 6.1.1.4'
S S 0.1246 0.1234 'International Tables Vol C Tables 4.2.6.8 and 6.1.1.4'
Cl Cl 0.1484 0.1585 'International Tables Vol C Tables 4.2.6.8 and 6.1.1.4'
Co Co 0.3494 0.9721 'International Tables Vol C Tables 4.2.6.8 and 6.1.1.4'

loop_
_geom_angle_atom_site_label_1
_geom_angle_atom_site_label_2
_geom_angle_atom_site_label_3
_geom_angle
_geom_angle_site_symmetry_3
N7 Co1 N4 89.54(19) .
N7 Co1 N1 87.88(18) .
N4 Co1 N1 172.58(19) .
N7 Co1 N10 173.16(19) .
N4 Co1 N10 89.61(18) .
N1 Co1 N10 92.12(18) .
N7 Co1 N13 93.99(19) .
N4 Co1 N13 94.0(2) .
N1 Co1 N13 93.16(18) .
N10 Co1 N13 92.84(19) .
N7 Co1 Co2 87.49(14) .
N4 Co1 Co2 87.17(14) .
N1 Co1 Co2 85.77(13) .
N10 Co1 Co2 85.69(13) .
N13 Co1 Co2 178.14(14) .
N2 Co2 N11 89.55(19) .
N2 Co2 N5 179.7(2) .
N11 Co2 N5 90.14(19) .
N2 Co2 N8 90.67(19) .
N11 Co2 N8 179.25(19) .
N5 Co2 N8 89.63(19) .
N2 Co2 Co3 89.31(13) .
N11 Co2 Co3 89.28(14) .
N5 Co2 Co3 90.66(14) .
N8 Co2 Co3 90.01(14) .
N2 Co2 Co1 90.10(13) .
N11 Co2 Co1 91.37(14) .
N5 Co2 Co1 89.93(14) .
N8 Co2 Co1 89.34(14) .
Co3 Co2 Co1 179.12(4) .
N6 Co3 N3 172.42(19) .
N6 Co3 N12 90.11(19) .
N3 Co3 N12 88.56(19) .
N6 Co3 N9 89.91(19) .
N3 Co3 N9 90.56(19) .
N12 Co3 N9 173.46(19) .
N6 Co3 N14 93.9(2) .
N3 Co3 N14 93.6(2) .
N12 Co3 N14 93.1(2) .
N9 Co3 N14 93.5(2) .
N6 Co3 Co2 85.67(14) .
N3 Co3 Co2 86.81(13) .
N12 Co3 Co2 87.36(14) .
N9 Co3 Co2 86.12(14) .
N14 Co3 Co2 179.42(15) .
C5 N1 C1 117.7(5) .
C5 N1 Co1 121.1(3) .
C1 N1 Co1 121.1(4) .
C6 N2 C5 117.2(4) .
C6 N2 Co2 121.6(3) .
C5 N2 Co2 121.2(3) .
C6 N3 C10 118.8(5) .
C6 N3 Co3 119.8(4) .
C10 N3 Co3 121.1(4) .
C15 N4 C11 118.0(5) .
C15 N4 Co1 120.0(4) .
C11 N4 Co1 121.4(4) .
C16 N5 C15 118.4(5) .
C16 N5 Co2 120.7(4) .
C15 N5 Co2 120.9(4) .
C16 N6 C20 117.2(5) .
C16 N6 Co3 121.5(4) .
C20 N6 Co3 120.7(4) .
C25 N7 C21 118.7(5) .
C25 N7 Co1 120.0(4) .
C21 N7 Co1 120.8(4) .
C26 N8 C25 117.8(5) .
C26 N8 Co2 120.7(4) .
C25 N8 Co2 121.5(4) .
C26 N9 C30 118.5(5) .
C26 N9 Co3 120.6(4) .
C30 N9 Co3 120.4(4) .
C35 N10 C31 117.8(5) .
C35 N10 Co1 121.0(4) .
C31 N10 Co1 120.5(4) .
C36 N11 C35 117.2(5) .
C36 N11 Co2 121.9(4) .
C35 N11 Co2 120.9(4) .
C36 N12 C40 118.9(5) .
C36 N12 Co3 119.2(4) .
C40 N12 Co3 120.9(4) .
C41 N13 Co1 171.3(5) .
C42 N14 Co3 172.7(5) .
C7 O1 C4 118.5(4) .
C14 O2 C17 118.0(5) .
C24 O3 C27 118.5(4) .
C34 O4 C37 118.2(5) .
C2 C1 N1 122.9(5) .
C1 C2 C3 119.1(5) .
C4 C3 C2 118.4(5) .
C3 C4 O1 119.3(5) .
C3 C4 C5 120.6(5) .
O1 C4 C5 120.0(5) .
N1 C5 N2 117.4(5) .
N1 C5 C4 120.5(5) .
N2 C5 C4 122.1(5) .
N3 C6 N2 118.2(5) .
N3 C6 C7 119.9(5) .
N2 C6 C7 121.9(5) .
C8 C7 O1 119.9(5) .
C8 C7 C6 120.7(5) .
O1 C7 C6 119.4(5) .
C7 C8 C9 119.0(5) .
C10 C9 C8 118.9(5) .
N3 C10 C9 122.1(5) .
C12 C11 N4 124.1(7) .
C11 C12 C13 118.3(6) .
C14 C13 C12 119.3(6) .
C13 C14 O2 119.6(6) .
C13 C14 C15 119.9(7) .
O2 C14 C15 120.4(6) .
N4 C15 N5 119.0(5) .
N4 C15 C14 120.3(6) .
N5 C15 C14 120.7(6) .
N6 C16 N5 117.6(5) .
N6 C16 C17 121.2(5) .
N5 C16 C17 121.1(6) .
O2 C17 C18 118.4(6) .
O2 C17 C16 121.1(6) .
C18 C17 C16 120.5(6) .
C17 C18 C19 117.2(6) .
C20 C19 C18 119.8(6) .
C19 C20 N6 123.5(7) .
C22 C21 N7 122.4(6) .
C21 C22 C23 120.1(6) .
C24 C23 C22 118.5(6) .
O3 C24 C23 119.7(5) .
O3 C24 C25 120.6(5) .
C23 C24 C25 119.7(6) .
N7 C25 N8 118.7(5) .
N7 C25 C24 120.5(5) .
N8 C25 C24 120.8(5) .
N9 C26 N8 118.3(5) .
N9 C26 C27 119.6(5) .
N8 C26 C27 122.1(5) .
C28 C27 O3 119.0(5) .
C28 C27 C26 121.3(6) .
O3 C27 C26 119.7(5) .
C27 C28 C29 118.0(6) .
C30 C29 C28 119.2(6) .
N9 C30 C29 122.9(6) .
C32 C31 N10 123.2(6) .
C31 C32 C33 119.5(6) .
C34 C33 C32 117.9(6) .
C33 C34 O4 118.4(5) .
C33 C34 C35 121.4(6) .
O4 C34 C35 120.2(5) .
N10 C35 N11 118.0(5) .
N10 C35 C34 120.1(5) .
N11 C35 C34 121.8(5) .
N12 C36 N11 118.4(5) .
N12 C36 C37 119.8(5) .
N11 C36 C37 121.8(5) .
C38 C37 O4 118.2(5) .
C38 C37 C36 121.2(6) .
O4 C37 C36 120.5(5) .
C37 C38 C39 117.8(6) .
C40 C39 C38 119.4(6) .
N12 C40 C39 122.6(6) .
N13 C41 S1 177.9(5) .
N14 C42 S2 178.2(6) .
Cl1 C43 Cl2 118.8(7) .
Cl4 C44 Cl3 120.7(10) .
Cl6 C45 Cl5 115.4(8) .
Cl8 C46 Cl7 98.5(12) .
C46 Cl8 C46 180.0(7) 2_766
C49 C48 C47 113.0(8) .
C48 C49 C49 114.9(9) 2_575

loop_
_geom_bond_atom_site_label_1
_geom_bond_atom_site_label_2
_geom_bond_distance
_geom_bond_site_symmetry_2
Co1 N7 1.985(5) .
Co1 N4 1.988(5) .
Co1 N1 1.993(4) .
Co1 N10 2.014(4) .
Co1 N13 2.053(5) .
Co1 Co2 2.4007(10) .
Co2 N2 1.897(4) .
Co2 N11 1.897(4) .
Co2 N5 1.902(4) .
Co2 N8 1.910(4) .
Co2 Co3 2.3959(10) .
Co3 N6 1.980(5) .
Co3 N3 1.982(4) .
Co3 N12 1.983(5) .
Co3 N9 1.984(5) .
Co3 N14 2.042(5) .
S1 C41 1.611(6) .
S2 C42 1.616(6) .
N1 C5 1.341(7) .
N1 C1 1.367(7) .
N2 C6 1.364(7) .
N2 C5 1.372(6) .
N3 C6 1.340(7) .
N3 C10 1.371(7) .
N4 C15 1.340(8) .
N4 C11 1.358(7) .
N5 C16 1.359(7) .
N5 C15 1.378(7) .
N6 C16 1.354(8) .
N6 C20 1.369(8) .
N7 C25 1.342(7) .
N7 C21 1.367(7) .
N8 C26 1.357(7) .
N8 C25 1.371(7) .
N9 C26 1.344(7) .
N9 C30 1.352(8) .
N10 C35 1.352(7) .
N10 C31 1.366(7) .
N11 C36 1.365(7) .
N11 C35 1.373(7) .
N12 C36 1.349(7) .
N12 C40 1.362(7) .
N13 C41 1.171(8) .
N14 C42 1.159(8) .
O1 C7 1.378(6) .
O1 C4 1.385(7) .
O2 C14 1.371(8) .
O2 C17 1.382(8) .
O3 C24 1.359(7) .
O3 C27 1.382(7) .
O4 C34 1.374(7) .
O4 C37 1.377(8) .
C1 C2 1.360(8) .
C2 C3 1.386(8) .
C3 C4 1.360(8) .
C4 C5 1.397(7) .
C6 C7 1.423(7) .
C7 C8 1.347(8) .
C8 C9 1.396(8) .
C9 C10 1.379(8) .
C11 C12 1.344(9) .
C12 C13 1.396(10) .
C13 C14 1.353(9) .
C14 C15 1.417(8) .
C16 C17 1.401(8) .
C17 C18 1.391(9) .
C18 C19 1.397(11) .
C19 C20 1.361(9) .
C21 C22 1.346(9) .
C22 C23 1.399(10) .
C23 C24 1.360(9) .
C24 C25 1.424(8) .
C26 C27 1.408(8) .
C27 C28 1.359(9) .
C28 C29 1.382(10) .
C29 C30 1.371(9) .
C31 C32 1.358(8) .
C32 C33 1.393(9) .
C33 C34 1.358(8) .
C34 C35 1.406(8) .
C36 C37 1.405(8) .
C37 C38 1.376(9) .
C38 C39 1.393(10) .
C39 C40 1.372(9) .
C43 Cl1 1.652(13) .
C43 Cl2 1.698(11) .
C44 Cl4 1.593(12) .
C44 Cl3 1.695(13) .
C45 Cl6 1.708(11) .
C45 Cl5 1.806(13) .
C46 Cl8 1.660(18) .
C46 Cl7 1.693(18) .
Cl8 C46 1.660(18) 2_766
C47 C48 1.515(13) .
C48 C49 1.501(13) .
C49 C49 1.52(2) 2_575
